data_4086039
loop_
_publ_author_name
'Younis, Fadi M.'
'Krieck, Sven'
'G\"orls, Helmar'
'Westerhausen, Matthias'

_publ_section_title
;
 s-Block-Metal-Mediated Hydroamination of Diphenylbutadiyne with Primary
 Arylamines Using a Dipotassium Tetrakis(amino)calciate Precatalyst
;
_journal_issue 14
_journal_name_full Organometallics
_journal_page_first 3577
_journal_paper_doi 10.1021/acs.organomet.5b00449
_journal_volume 34
_journal_year 2015
_chemical_formula_moiety 'C38 H26 F N'
_chemical_formula_sum 'C38 H26 F N'
_chemical_formula_weight 515.60
_chemical_name_systematic
; 
 ? 
;
_space_group_IT_number 14
_symmetry_cell_setting monoclinic
_symmetry_space_group_name_Hall '-P 2ybc'
_symmetry_space_group_name_H-M 'P 1 21/c 1'
_atom_sites_solution_hydrogens difmap
_atom_sites_solution_primary direct
_atom_sites_solution_secondary difmap
_audit_creation_method SHELXL-97
_cell_angle_alpha 90
_cell_angle_beta 93.638(2)
_cell_angle_gamma 90
_cell_formula_units_Z 4
_cell_length_a 9.8112(4)
_cell_length_b 21.3085(8)
_cell_length_c 13.0310(5)
_cell_measurement_temperature 133(2)
_cell_volume 2718.80(18)
_computing_cell_refinement DENZO
_computing_data_collection COLLECT
_computing_data_reduction DENZO
_computing_molecular_graphics SHELXTL/PC
_computing_publication_material SHELXL-97
_computing_structure_refinement 'SHELXL-97 (Sheldrick, 2008)'
_computing_structure_solution 'SHELXS-97 (Sheldrick, 2008)'
_diffrn_ambient_temperature 133(2)
_diffrn_measured_fraction_theta_full 0.986
_diffrn_measured_fraction_theta_max 0.986
_diffrn_measurement_device_type KappaCCD
_diffrn_measurement_method 'phi- + omega-scan'
_diffrn_radiation_monochromator graphite
_diffrn_radiation_source 'fine-focus sealed tube'
_diffrn_radiation_type MoK\a
_diffrn_radiation_wavelength 0.71073
_diffrn_reflns_av_R_equivalents 0.0632
_diffrn_reflns_av_sigmaI/netI 0.0620
_diffrn_reflns_limit_h_max 12
_diffrn_reflns_limit_h_min -12
_diffrn_reflns_limit_k_max 23
_diffrn_reflns_limit_k_min -27
_diffrn_reflns_limit_l_max 16
_diffrn_reflns_limit_l_min -16
_diffrn_reflns_number 14248
_diffrn_reflns_theta_full 27.10
_diffrn_reflns_theta_max 27.10
_diffrn_reflns_theta_min 1.83
_exptl_absorpt_coefficient_mu 0.077
_exptl_absorpt_correction_T_max 0.7456
_exptl_absorpt_correction_T_min 0.6372
_exptl_absorpt_correction_type multi-scan
_exptl_absorpt_process_details 'SADABS, Bruker-AXS, 2002'
_exptl_crystal_colour colourless
_exptl_crystal_density_diffrn 1.260
_exptl_crystal_density_method 'not measured'
_exptl_crystal_description prism
_exptl_crystal_F_000 1080
_exptl_crystal_size_max 0.045
_exptl_crystal_size_mid 0.042
_exptl_crystal_size_min 0.032
_refine_diff_density_max 0.258
_refine_diff_density_min -0.301
_refine_diff_density_rms 0.053
_refine_ls_extinction_method none
_refine_ls_goodness_of_fit_ref 1.171
_refine_ls_hydrogen_treatment refall
_refine_ls_matrix_type full
_refine_ls_number_parameters 465
_refine_ls_number_reflns 5910
_refine_ls_number_restraints 0
_refine_ls_restrained_S_all 1.171
_refine_ls_R_factor_all 0.1039
_refine_ls_R_factor_gt 0.0707
_refine_ls_shift/su_max 0.000
_refine_ls_shift/su_mean 0.000
_refine_ls_structure_factor_coef Fsqd
_refine_ls_weighting_details 'calc w=1/[\s^2^(Fo^2^)+(0.0086P)^2^+3.0829P] where P=(Fo^2^+2Fc^2^)/3'
_refine_ls_weighting_scheme calc
_refine_ls_wR_factor_gt 0.1220
_refine_ls_wR_factor_ref 0.1349
_reflns_number_gt 4381
_reflns_number_total 5910
_reflns_threshold_expression >2sigma(I)
_cod_data_source_file om5b00449_si_002.cif
_cod_data_source_block FO5714
_cod_depositor_comments 'Adding full bibliography for 4086038--4086042.cif.'
_cod_original_sg_symbol_H-M 'P 21/c'
_cod_database_code 4086039

loop_
_symmetry_equiv_pos_as_xyz
'x, y, z'
'-x, y+1/2, -z+1/2'
'-x, -y, -z'
'x, -y-1/2, z-1/2'

loop_
_atom_site_label
_atom_site_type_symbol
_atom_site_fract_x
_atom_site_fract_y
_atom_site_fract_z
_atom_site_U_iso_or_equiv
_atom_site_adp_type
_atom_site_occupancy
_atom_site_symmetry_multiplicity
_atom_site_calc_flag
F1A F 0.86946(15) 0.27515(8) 0.50372(12) 0.0378(4) Uani 1 1 d
N1A N 0.5781(2) 0.44237(10) 0.25781(15) 0.0231(5) Uani 1 1 d
C1A C 0.4557(2) 0.46094(11) 0.28010(17) 0.0213(5) Uani 1 1 d
C2A C 0.3821(2) 0.43528(11) 0.36277(17) 0.0201(5) Uani 1 1 d
C3A C 0.4487(2) 0.39442(11) 0.43303(17) 0.0198(5) Uani 1 1 d
C4A C 0.3794(2) 0.36824(11) 0.52171(17) 0.0192(5) Uani 1 1 d
C5A C 0.4047(2) 0.30085(11) 0.54823(18) 0.0207(5) Uani 1 1 d
C6A C 0.3933(2) 0.25489(12) 0.47188(19) 0.0232(5) Uani 1 1 d
H6A H 0.364(3) 0.2672(13) 0.399(2) 0.035(8) Uiso 1 1 d
C7A C 0.4293(3) 0.19308(13) 0.4939(2) 0.0300(6) Uani 1 1 d
H7A H 0.421(3) 0.1615(13) 0.438(2) 0.030(7) Uiso 1 1 d
C8A C 0.4760(3) 0.17669(13) 0.5928(2) 0.0334(6) Uani 1 1 d
H8A H 0.502(3) 0.1321(15) 0.609(2) 0.044(9) Uiso 1 1 d
C9A C 0.4833(3) 0.22130(13) 0.6699(2) 0.0304(6) Uani 1 1 d
H9A H 0.518(3) 0.2110(12) 0.741(2) 0.025(7) Uiso 1 1 d
C10A C 0.4478(3) 0.28296(13) 0.6486(2) 0.0257(6) Uani 1 1 d
H10A H 0.453(3) 0.3150(13) 0.704(2) 0.036(8) Uiso 1 1 d
C11A C 0.3965(2) 0.51417(12) 0.21703(19) 0.0237(5) Uani 1 1 d
C12A C 0.3514(3) 0.56760(13) 0.2657(2) 0.0283(6) Uani 1 1 d
H12A H 0.358(3) 0.5690(12) 0.342(2) 0.028(7) Uiso 1 1 d
C13A C 0.2999(3) 0.61802(14) 0.2067(2) 0.0348(7) Uani 1 1 d
H13A H 0.269(3) 0.6546(15) 0.243(2) 0.039(8) Uiso 1 1 d
C14A C 0.2924(3) 0.61506(14) 0.1013(2) 0.0357(7) Uani 1 1 d
H14A H 0.259(3) 0.6509(15) 0.058(2) 0.047(9) Uiso 1 1 d
C15A C 0.3367(3) 0.56175(14) 0.0525(2) 0.0338(7) Uani 1 1 d
H15A H 0.330(3) 0.5577(13) -0.024(2) 0.039(8) Uiso 1 1 d
C16A C 0.3895(3) 0.51150(14) 0.1103(2) 0.0285(6) Uani 1 1 d
H16A H 0.420(3) 0.4745(13) 0.077(2) 0.030(8) Uiso 1 1 d
C17A C 0.6426(2) 0.39803(11) 0.32094(18) 0.0224(5) Uani 1 1 d
C18A C 0.7724(3) 0.37800(12) 0.2926(2) 0.0269(6) Uani 1 1 d
H18A H 0.807(3) 0.3940(13) 0.226(2) 0.034(8) Uiso 1 1 d
C19A C 0.8482(3) 0.33644(14) 0.3534(2) 0.0311(6) Uani 1 1 d
H19A H 0.935(3) 0.3234(13) 0.336(2) 0.030(7) Uiso 1 1 d
C20A C 0.7945(3) 0.31665(13) 0.4439(2) 0.0277(6) Uani 1 1 d
C21A C 0.6709(2) 0.33526(12) 0.47550(19) 0.0239(5) Uani 1 1 d
H21A H 0.641(2) 0.3197(11) 0.5394(19) 0.019(6) Uiso 1 1 d
C22A C 0.5876(2) 0.37584(11) 0.41201(18) 0.0211(5) Uani 1 1 d
C1B C 0.2948(2) 0.40376(11) 0.57634(17) 0.0207(5) Uani 1 1 d
C2B C 0.2654(3) 0.47129(12) 0.54743(19) 0.0241(5) Uani 1 1 d
H2BB H 0.353(3) 0.4955(12) 0.5363(18) 0.019(6) Uiso 1 1 d
H2BA H 0.216(3) 0.4920(13) 0.602(2) 0.028(7) Uiso 1 1 d
C3B C 0.1782(3) 0.46719(12) 0.44838(19) 0.0235(5) Uani 1 1 d
H3B H 0.079(3) 0.4725(13) 0.450(2) 0.035(8) Uiso 1 1 d
C4B C 0.2340(2) 0.44915(11) 0.36294(18) 0.0222(5) Uani 1 1 d
C5B C 0.1524(2) 0.43774(12) 0.26417(18) 0.0220(5) Uani 1 1 d
C6B C 0.0564(3) 0.48058(13) 0.2233(2) 0.0262(6) Uani 1 1 d
H6B H 0.043(3) 0.5205(12) 0.2588(19) 0.024(7) Uiso 1 1 d
C7B C -0.0161(3) 0.46840(13) 0.1306(2) 0.0291(6) Uani 1 1 d
H7B H -0.083(3) 0.4978(13) 0.099(2) 0.030(7) Uiso 1 1 d
C8B C 0.0052(3) 0.41306(14) 0.0781(2) 0.0304(6) Uani 1 1 d
H8B H -0.040(3) 0.4052(14) 0.013(2) 0.036(8) Uiso 1 1 d
C9B C 0.0988(3) 0.36933(14) 0.1183(2) 0.0293(6) Uani 1 1 d
H9B H 0.117(3) 0.3293(13) 0.082(2) 0.033(8) Uiso 1 1 d
C10B C 0.1728(3) 0.38199(13) 0.21077(19) 0.0258(6) Uani 1 1 d
H10B H 0.236(3) 0.3503(13) 0.2417(19) 0.025(7) Uiso 1 1 d
C11B C 0.2164(2) 0.37748(12) 0.66096(18) 0.0231(5) Uani 1 1 d
C12B C 0.2331(3) 0.40269(13) 0.75956(19) 0.0257(6) Uani 1 1 d
H12B H 0.296(3) 0.4372(13) 0.776(2) 0.032(8) Uiso 1 1 d
C13B C 0.1637(3) 0.37725(14) 0.8391(2) 0.0319(6) Uani 1 1 d
H13B H 0.178(3) 0.3923(13) 0.910(2) 0.035(8) Uiso 1 1 d
C14B C 0.0734(3) 0.32797(14) 0.8203(2) 0.0355(7) Uani 1 1 d
H14B H 0.027(3) 0.3107(12) 0.877(2) 0.028(7) Uiso 1 1 d
C15B C 0.0526(3) 0.30422(15) 0.7219(2) 0.0369(7) Uani 1 1 d
H15B H -0.011(3) 0.2731(15) 0.704(2) 0.048(9) Uiso 1 1 d
C16B C 0.1240(3) 0.32833(13) 0.6425(2) 0.0286(6) Uani 1 1 d
H16B H 0.109(3) 0.3123(13) 0.573(2) 0.036(8) Uiso 1 1 d

loop_
_atom_site_aniso_label
_atom_site_aniso_U_11
_atom_site_aniso_U_22
_atom_site_aniso_U_33
_atom_site_aniso_U_23
_atom_site_aniso_U_13
_atom_site_aniso_U_12
F1A 0.0234(8) 0.0451(10) 0.0447(10) 0.0089(8) 0.0012(7) 0.0085(7)
N1A 0.0232(11) 0.0245(11) 0.0222(10) -0.0034(9) 0.0052(8) -0.0030(9)
C1A 0.0244(13) 0.0227(12) 0.0171(11) -0.0017(10) 0.0027(9) -0.0043(10)
C2A 0.0212(12) 0.0230(12) 0.0166(11) -0.0021(9) 0.0037(9) 0.0000(10)
C3A 0.0224(12) 0.0188(12) 0.0186(11) -0.0035(9) 0.0040(9) -0.0038(10)
C4A 0.0174(11) 0.0220(12) 0.0182(11) -0.0014(9) 0.0004(9) -0.0018(10)
C5A 0.0164(12) 0.0239(13) 0.0223(12) 0.0023(10) 0.0051(9) 0.0006(10)
C6A 0.0182(12) 0.0292(13) 0.0225(13) -0.0002(10) 0.0035(10) -0.0018(10)
C7A 0.0292(14) 0.0245(14) 0.0367(16) -0.0060(12) 0.0059(12) -0.0005(11)
C8A 0.0380(16) 0.0224(14) 0.0408(17) 0.0064(12) 0.0107(13) 0.0051(12)
C9A 0.0308(15) 0.0347(15) 0.0264(14) 0.0078(12) 0.0076(11) 0.0058(12)
C10A 0.0233(13) 0.0291(14) 0.0255(13) 0.0014(11) 0.0068(10) 0.0022(11)
C11A 0.0180(12) 0.0259(13) 0.0276(13) 0.0031(11) 0.0046(10) -0.0060(10)
C12A 0.0275(14) 0.0299(14) 0.0274(14) 0.0000(11) 0.0012(11) -0.0031(11)
C13A 0.0282(15) 0.0281(15) 0.0478(18) 0.0044(13) 0.0008(13) -0.0035(12)
C14A 0.0253(14) 0.0328(16) 0.0487(18) 0.0150(14) -0.0014(13) -0.0035(12)
C15A 0.0281(15) 0.0437(17) 0.0296(15) 0.0136(13) 0.0016(11) -0.0053(13)
C16A 0.0247(14) 0.0339(15) 0.0278(14) 0.0036(12) 0.0072(11) -0.0018(12)
C17A 0.0190(12) 0.0237(13) 0.0249(13) -0.0049(10) 0.0032(10) -0.0040(10)
C18A 0.0257(14) 0.0256(14) 0.0306(14) -0.0033(11) 0.0109(11) -0.0021(11)
C19A 0.0183(13) 0.0352(15) 0.0407(16) -0.0037(12) 0.0087(11) -0.0003(11)
C20A 0.0193(13) 0.0316(14) 0.0318(14) -0.0002(11) -0.0006(10) 0.0014(11)
C21A 0.0201(13) 0.0287(14) 0.0230(13) 0.0005(11) 0.0033(10) -0.0037(10)
C22A 0.0211(12) 0.0209(12) 0.0215(12) -0.0044(10) 0.0028(9) -0.0034(10)
C1B 0.0199(12) 0.0245(13) 0.0178(12) -0.0018(10) 0.0007(9) -0.0010(10)
C2B 0.0248(14) 0.0249(13) 0.0232(13) -0.0029(10) 0.0069(10) 0.0002(11)
C3B 0.0233(13) 0.0229(13) 0.0248(13) 0.0012(10) 0.0053(10) 0.0021(10)
C4B 0.0216(12) 0.0218(12) 0.0235(12) 0.0033(10) 0.0048(10) -0.0012(10)
C5B 0.0200(12) 0.0271(13) 0.0191(12) 0.0035(10) 0.0044(9) -0.0020(10)
C6B 0.0258(14) 0.0271(14) 0.0264(13) 0.0012(11) 0.0070(11) 0.0000(11)
C7B 0.0223(13) 0.0380(16) 0.0274(14) 0.0082(12) 0.0049(11) -0.0006(12)
C8B 0.0236(14) 0.0467(17) 0.0209(13) 0.0028(12) 0.0030(11) -0.0049(12)
C9B 0.0289(14) 0.0354(16) 0.0242(13) -0.0041(12) 0.0068(11) -0.0019(12)
C10B 0.0236(13) 0.0321(14) 0.0219(13) -0.0001(11) 0.0043(10) 0.0017(11)
C11B 0.0212(13) 0.0258(13) 0.0229(12) 0.0026(10) 0.0048(10) 0.0038(10)
C12B 0.0243(13) 0.0303(14) 0.0229(13) -0.0006(11) 0.0031(10) 0.0035(11)
C13B 0.0356(15) 0.0418(16) 0.0191(13) 0.0028(12) 0.0076(11) 0.0103(13)
C14B 0.0351(16) 0.0422(17) 0.0310(15) 0.0105(13) 0.0170(12) 0.0028(13)
C15B 0.0327(16) 0.0385(17) 0.0408(17) -0.0009(14) 0.0118(13) -0.0070(13)
C16B 0.0246(14) 0.0347(15) 0.0270(14) -0.0032(12) 0.0060(11) -0.0023(11)

loop_
_atom_type_symbol
_atom_type_description
_atom_type_scat_dispersion_real
_atom_type_scat_dispersion_imag
_atom_type_scat_source
C C 0.0033 0.0016 'International Tables Vol C Tables 4.2.6.8 and 6.1.1.4'
H H 0.0000 0.0000 'International Tables Vol C Tables 4.2.6.8 and 6.1.1.4'
N N 0.0061 0.0033 'International Tables Vol C Tables 4.2.6.8 and 6.1.1.4'
F F 0.0171 0.0103 'International Tables Vol C Tables 4.2.6.8 and 6.1.1.4'

loop_
_geom_angle_atom_site_label_1
_geom_angle_atom_site_label_2
_geom_angle_atom_site_label_3
_geom_angle
C1A N1A C17A 117.7(2)
N1A C1A C2A 124.0(2)
N1A C1A C11A 115.8(2)
C2A C1A C11A 120.2(2)
C3A C2A C1A 119.4(2)
C3A C2A C4B 122.8(2)
C1A C2A C4B 117.6(2)
C2A C3A C22A 116.7(2)
C2A C3A C4A 121.8(2)
C22A C3A C4A 121.5(2)
C1B C4A C3A 121.6(2)
C1B C4A C5A 120.8(2)
C3A C4A C5A 117.6(2)
C6A C5A C10A 118.7(2)
C6A C5A C4A 120.3(2)
C10A C5A C4A 120.9(2)
C7A C6A C5A 120.7(2)
C7A C6A H6A 119.6(16)
C5A C6A H6A 119.6(16)
C8A C7A C6A 119.7(3)
C8A C7A H7A 121.2(16)
C6A C7A H7A 119.1(16)
C9A C8A C7A 120.2(3)
C9A C8A H8A 120.0(17)
C7A C8A H8A 119.9(17)
C8A C9A C10A 120.4(3)
C8A C9A H9A 121.8(16)
C10A C9A H9A 117.7(16)
C9A C10A C5A 120.2(2)
C9A C10A H10A 120.2(16)
C5A C10A H10A 119.5(16)
C12A C11A C16A 119.6(2)
C12A C11A C1A 119.6(2)
C16A C11A C1A 120.8(2)
C11A C12A C13A 119.6(3)
C11A C12A H12A 118.6(16)
C13A C12A H12A 121.8(16)
C14A C13A C12A 120.7(3)
C14A C13A H13A 121.9(18)
C12A C13A H13A 117.5(18)
C13A C14A C15A 119.9(3)
C13A C14A H14A 122.0(18)
C15A C14A H14A 118.0(18)
C14A C15A C16A 120.0(3)
C14A C15A H15A 121.8(17)
C16A C15A H15A 118.2(17)
C11A C16A C15A 120.2(3)
C11A C16A H16A 119.7(16)
C15A C16A H16A 120.0(16)
N1A C17A C18A 115.9(2)
N1A C17A C22A 123.0(2)
C18A C17A C22A 121.0(2)
C19A C18A C17A 120.5(2)
C19A C18A H18A 120.8(16)
C17A C18A H18A 118.7(16)
C18A C19A C20A 117.7(2)
C18A C19A H19A 121.2(17)
C20A C19A H19A 121.0(17)
F1A C20A C21A 118.3(2)
F1A C20A C19A 117.6(2)
C21A C20A C19A 124.2(3)
C20A C21A C22A 119.4(2)
C20A C21A H21A 119.1(15)
C22A C21A H21A 121.4(15)
C17A C22A C21A 117.2(2)
C17A C22A C3A 118.4(2)
C21A C22A C3A 124.4(2)
C4A C1B C11B 122.6(2)
C4A C1B C2B 120.9(2)
C11B C1B C2B 116.2(2)
C3B C2B C1B 104.3(2)
C3B C2B H2BB 110.2(13)
C1B C2B H2BB 111.7(14)
C3B C2B H2BA 111.3(15)
C1B C2B H2BA 110.0(16)
H2BB C2B H2BA 109(2)
C4B C3B C2B 119.5(2)
C4B C3B H3B 120.9(16)
C2B C3B H3B 119.0(16)
C3B C4B C2A 121.0(2)
C3B C4B C5B 122.9(2)
C2A C4B C5B 116.0(2)
C6B C5B C10B 118.8(2)
C6B C5B C4B 122.4(2)
C10B C5B C4B 118.8(2)
C7B C6B C5B 120.5(3)
C7B C6B H6B 119.9(15)
C5B C6B H6B 119.6(15)
C8B C7B C6B 120.3(3)
C8B C7B H7B 116.8(16)
C6B C7B H7B 122.9(16)
C7B C8B C9B 120.1(2)
C7B C8B H8B 120.9(18)
C9B C8B H8B 118.9(18)
C8B C9B C10B 119.5(3)
C8B C9B H9B 121.8(16)
C10B C9B H9B 118.7(16)
C9B C10B C5B 120.8(2)
C9B C10B H10B 120.0(15)
C5B C10B H10B 119.0(15)
C12B C11B C16B 119.1(2)
C12B C11B C1B 120.1(2)
C16B C11B C1B 120.9(2)
C13B C12B C11B 120.3(3)
C13B C12B H12B 118.0(16)
C11B C12B H12B 121.6(16)
C14B C13B C12B 120.2(3)
C14B C13B H13B 117.8(17)
C12B C13B H13B 122.0(17)
C15B C14B C13B 119.8(3)
C15B C14B H14B 121.3(16)
C13B C14B H14B 118.9(16)
C14B C15B C16B 120.4(3)
C14B C15B H15B 123(2)
C16B C15B H15B 116(2)
C15B C16B C11B 120.2(3)
C15B C16B H16B 120.7(17)
C11B C16B H16B 119.1(17)

loop_
_geom_bond_atom_site_label_1
_geom_bond_atom_site_label_2
_geom_bond_distance
F1A C20A 1.363(3)
N1A C1A 1.314(3)
N1A C17A 1.380(3)
C1A C2A 1.442(3)
C1A C11A 1.496(3)
C2A C3A 1.395(3)
C2A C4B 1.483(3)
C3A C22A 1.462(3)
C3A C4A 1.486(3)
C4A C1B 1.358(3)
C4A C5A 1.494(3)
C5A C6A 1.395(3)
C5A C10A 1.401(3)
C6A C7A 1.389(4)
C6A H6A 1.01(3)
C7A C8A 1.386(4)
C7A H7A 0.99(3)
C8A C9A 1.381(4)
C8A H8A 1.00(3)
C9A C10A 1.383(4)
C9A H9A 0.99(3)
C10A H10A 1.00(3)
C11A C12A 1.389(4)
C11A C16A 1.389(4)
C12A C13A 1.397(4)
C12A H12A 0.99(3)
C13A C14A 1.372(4)
C13A H13A 0.97(3)
C14A C15A 1.385(4)
C14A H14A 1.00(3)
C15A C16A 1.390(4)
C15A H15A 0.99(3)
C16A H16A 0.96(3)
C17A C18A 1.415(3)
C17A C22A 1.415(3)
C18A C19A 1.375(4)
C18A H18A 1.02(3)
C19A C20A 1.387(4)
C19A H19A 0.94(3)
C20A C21A 1.364(3)
C21A C22A 1.419(3)
C21A H21A 0.96(2)
C1B C11B 1.493(3)
C1B C2B 1.511(3)
C2B C3B 1.505(3)
C2B H2BB 1.02(3)
C2B H2BA 0.99(3)
C3B C4B 1.328(3)
C3B H3B 0.98(3)
C4B C5B 1.492(3)
C5B C6B 1.393(3)
C5B C10B 1.398(4)
C6B C7B 1.387(4)
C6B H6B 0.98(3)
C7B C8B 1.386(4)
C7B H7B 0.98(3)
C8B C9B 1.387(4)
C8B H8B 0.95(3)
C9B C10B 1.393(4)
C9B H9B 1.00(3)
C10B H10B 0.98(3)
C11B C12B 1.393(3)
C11B C16B 1.396(4)
C12B C13B 1.386(4)
C12B H12B 0.98(3)
C13B C14B 1.386(4)
C13B H13B 0.98(3)
C14B C15B 1.382(4)
C14B H14B 0.96(3)
C15B C16B 1.385(4)
C15B H15B 0.93(3)
C16B H16B 0.96(3)
